data_8103214
loop_
_publ_author_name
'Ting-Ting Zhang'
'Jian-Fang Ma'

_publ_section_title
;
 Crystal structure of
 bis{[4'-(4-tolyl)-2,2':6'2''-terpyridine-?3N,N',N']-[?-5-hydroxybenzene-1,3-dicarboxylate-?2O,O']zinc(II)}
 tetrahydrate, [Zn(C22H17N3)(C8H6O5)]2 &#x2022; 4H2O
;
_journal_issue 4
_journal_name_full 'Zeitschrift f\"ur Kristallographie - New Crystal Structures'
_journal_page_first 581
_journal_volume 226
_journal_year 2011
_chemical_formula_moiety 'C30 H25 O7 N3 Zn'
_chemical_formula_sum 'C30 H25 N3 O7 Zn'
_chemical_formula_weight 603.89
_chemical_melting_point ?
_chemical_name_systematic
;
bis[3-(6-(pyridin-3-yl)-4-p-tolylpyridin-2-yl)
pyridine]-[5-hydroxybenzene-1,3-diato acid]
 zinc(II),Zn(C22H17N3)(C8H6O5)^.^2H2O
;
_space_group_IT_number 14
_symmetry_cell_setting monoclinic
_symmetry_space_group_name_Hall '-P 2ybc'
_symmetry_space_group_name_H-M 'P 1 21/c 1'
_atom_sites_solution_hydrogens geom
_atom_sites_solution_primary direct
_atom_sites_solution_secondary difmap
_audit_creation_method SHELXL-97
_audit_update_record
;
2011-04-15 # Formatted by publCIF
;
_cell_angle_alpha 90.000(5)
_cell_angle_beta 97.92
_cell_angle_gamma 90.00
_cell_formula_units_Z 4
_cell_length_a 13.0900(9)
_cell_length_b 14.8630(7)
_cell_length_c 14.061
_cell_measurement_reflns_used 2217
_cell_measurement_temperature 293(2)
_cell_measurement_theta_max 29.1076
_cell_measurement_theta_min 2.7353
_cell_volume 2709.6(2)
_computing_cell_refinement CrysAlis
_computing_data_collection CrysAlis
_computing_data_reduction CrysAlis
_computing_structure_refinement 'SHELXL-97 (Sheldrick, 2008)'
_computing_structure_solution SHELXS-97[3]
_diffrn_ambient_temperature 293(2)
_diffrn_detector_area_resol_mean 5.36
_diffrn_measured_fraction_theta_full 0.997
_diffrn_measured_fraction_theta_max 0.853
_diffrn_measurement_device_type 'Oxford Diffraction Gemini R Ultra'
_diffrn_measurement_method '\w scan'
_diffrn_radiation_monochromator graphite
_diffrn_radiation_source 'fine-focus sealed tube'
_diffrn_radiation_type MoK\a
_diffrn_radiation_wavelength 0.71073
_diffrn_reflns_av_R_equivalents 0.0567
_diffrn_reflns_av_sigmaI/netI 0.1004
_diffrn_reflns_limit_h_max 17
_diffrn_reflns_limit_h_min -13
_diffrn_reflns_limit_k_max 19
_diffrn_reflns_limit_k_min -15
_diffrn_reflns_limit_l_max 19
_diffrn_reflns_limit_l_min -16
_diffrn_reflns_number 12617
_diffrn_reflns_theta_full 25.00
_diffrn_reflns_theta_max 29.17
_diffrn_reflns_theta_min 2.74
_exptl_absorpt_coefficient_mu 0.960
_exptl_absorpt_correction_T_max 0.8311
_exptl_absorpt_correction_T_min 0.7550
_exptl_absorpt_correction_type multi-scan
_exptl_crystal_colour colorless
_exptl_crystal_density_diffrn 1.480
_exptl_crystal_density_method 'not measured'
_exptl_crystal_description block
_exptl_crystal_F_000 1244
_exptl_crystal_size_max 0.20
_exptl_crystal_size_mid 0.20
_exptl_crystal_size_min 0.15
_refine_diff_density_max 0.995
_refine_diff_density_min -0.520
_refine_diff_density_rms 0.085
_refine_ls_extinction_method none
_refine_ls_goodness_of_fit_ref 1.035
_refine_ls_hydrogen_treatment constr
_refine_ls_matrix_type full
_refine_ls_number_parameters 370
_refine_ls_number_reflns 6241
_refine_ls_number_restraints 0
_refine_ls_restrained_S_all 1.035
_refine_ls_R_factor_all 0.1352
_refine_ls_R_factor_gt 0.0671
_refine_ls_shift/su_max 0.000
_refine_ls_shift/su_mean 0.000
_refine_ls_structure_factor_coef Fsqd
_refine_ls_weighting_details 'calc w=1/[\s^2^(Fo^2^)+(0.0785P)^2^+0.5878P] where P=(Fo^2^+2Fc^2^)/3'
_refine_ls_weighting_scheme calc
_refine_ls_wR_factor_gt 0.1534
_refine_ls_wR_factor_ref 0.1902
_reflns_number_gt 3441
_reflns_number_total 6241
_reflns_threshold_expression >2\s(I)
_cod_data_source_file 1267-3528.cff
_cod_data_source_block p21c
_cod_depositor_comments
;
The following automatic conversions were performed:

'_chemical_melting_point' value 'not measured' was changed to '?' -
the value is undefined or not given.

Automatic conversion script
Id: cif_fix_values 1715 2011-07-08 13:25:40Z adriana 
;
_cod_original_sg_symbol_H-M 'P 21/c  '
_cod_database_code 8103214

loop_
_symmetry_equiv_pos_as_xyz
'x, y, z'
'-x, y+1/2, -z+1/2'
'-x, -y, -z'
'x, -y-1/2, z-1/2'

loop_
_atom_site_label
_atom_site_type_symbol
_atom_site_fract_x
_atom_site_fract_y
_atom_site_fract_z
_atom_site_U_iso_or_equiv
_atom_site_adp_type
_atom_site_occupancy
_atom_site_symmetry_multiplicity
_atom_site_calc_flag
_atom_site_refinement_flags
_atom_site_attached_hydrogens
Zn1 Zn 0.36823(4) -0.00136(4) 0.21798(4) 0.0374(2) Uani 1 1 d . 0
O5 O 0.8070(2) 0.1661(2) -0.1038(2) 0.0429(8) Uani 1 1 d . 0
O3 O 0.8201(3) 0.3264(2) 0.2129(2) 0.0480(9) Uani 1 1 d . 0
O2 O 0.5236(3) 0.1295(3) 0.2920(2) 0.0558(10) Uani 1 1 d . 0
C4 C 0.7572(3) 0.2621(3) 0.1680(3) 0.0347(10) Uani 1 1 d . 0
C5 C 0.7736(3) 0.2351(3) 0.0766(3) 0.0346(10) Uani 1 1 d . 0
H5 H 0.8275 0.2602 0.0488 0.041 Uiso 1 1 calc R 0
C3 C 0.6782(3) 0.2226(3) 0.2103(3) 0.0329(10) Uani 1 1 d . 0
H3 H 0.6683 0.2388 0.2723 0.039 Uiso 1 1 calc R 0
C19 C 0.1747(4) 0.0223(3) 0.6041(3) 0.0363(11) Uani 1 1 d . 0
C2 C 0.6139(3) 0.1589(3) 0.1602(3) 0.0314(10) Uani 1 1 d . 0
C8 C 0.7298(3) 0.1395(3) -0.0699(3) 0.0308(10) Uani 1 1 d . 0
C7 C 0.6299(3) 0.1344(3) 0.0683(3) 0.0324(10) Uani 1 1 d . 0
H7 H 0.5863 0.0927 0.0341 0.039 Uiso 1 1 calc R 0
N2 N 0.3092(3) 0.0104(2) 0.3456(3) 0.0330(9) Uani 1 1 d . 0
C17 C 0.1827(3) 0.0695(3) 0.4344(3) 0.0368(11) Uani 1 1 d . 0
H17 H 0.1267 0.1073 0.4373 0.044 Uiso 1 1 calc R 0
C1 C 0.5302(3) 0.1156(3) 0.2065(3) 0.0345(10) Uani 1 1 d . 0
N1 N 0.4639(3) -0.0879(3) 0.3155(3) 0.0428(10) Uani 1 1 d . 0
C18 C 0.2268(3) 0.0634(3) 0.3507(3) 0.0338(10) Uani 1 1 d . 0
C16 C 0.2225(4) 0.0188(3) 0.5144(3) 0.0364(11) Uani 1 1 d . 0
C6 C 0.7106(3) 0.1716(3) 0.0269(3) 0.0282(9) Uani 1 1 d . 0
C13 C 0.4413(3) -0.0922(3) 0.4059(3) 0.0347(10) Uani 1 1 d . 0
N3 N 0.2369(3) 0.0891(3) 0.1852(3) 0.0407(10) Uani 1 1 d . 0
C15 C 0.3082(3) -0.0349(3) 0.5066(3) 0.0360(11) Uani 1 1 d . 0
H15 H 0.3370 -0.0691 0.5589 0.043 Uiso 1 1 calc R 0
O4 O 0.6632(3) 0.0877(3) -0.1124(2) 0.0586(10) Uani 1 1 d . 0
C25 C 0.0743(4) 0.0537(4) 0.6059(3) 0.0462(13) Uani 1 1 d . 0
H25 H 0.0363 0.0744 0.5493 0.055 Uiso 1 1 calc R 0
C12 C 0.4976(4) -0.1420(3) 0.4749(4) 0.0440(12) Uani 1 1 d . 0
H12 H 0.4810 -0.1429 0.5371 0.053 Uiso 1 1 calc R 0
C24 C 0.0308(4) 0.0546(4) 0.6884(4) 0.0490(13) Uani 1 1 d . 0
H24 H -0.0366 0.0750 0.6868 0.059 Uiso 1 1 calc R 0
C14 C 0.3503(3) -0.0379(3) 0.4228(3) 0.0339(10) Uani 1 1 d . 0
O1 O 0.4693(3) 0.0645(2) 0.1538(2) 0.0497(9) Uani 1 1 d . 0
C20 C 0.2267(4) -0.0066(4) 0.6904(4) 0.0550(15) Uani 1 1 d . 0
H20 H 0.2938 -0.0279 0.6927 0.066 Uiso 1 1 calc R 0
C26 C 0.1873(4) 0.1097(3) 0.2589(3) 0.0393(11) Uani 1 1 d . 0
C10 C 0.6039(4) -0.1882(4) 0.3596(4) 0.0577(15) Uani 1 1 d . 0
H10 H 0.6595 -0.2204 0.3424 0.069 Uiso 1 1 calc R 0
C22 C 0.0846(4) 0.0259(4) 0.7748(3) 0.0449(12) Uani 1 1 d . 0
C21 C 0.1820(4) -0.0047(4) 0.7737(4) 0.0601(16) Uani 1 1 d . 0
H21 H 0.2197 -0.0250 0.8306 0.072 Uiso 1 1 calc R 0
C11 C 0.5801(4) -0.1916(4) 0.4516(4) 0.0563(14) Uani 1 1 d . 0
H11 H 0.6190 -0.2268 0.4978 0.068 Uiso 1 1 calc R 0
C9 C 0.5444(4) -0.1368(4) 0.2948(4) 0.0540(14) Uani 1 1 d . 0
H9 H 0.5599 -0.1353 0.2322 0.065 Uiso 1 1 calc R 0
C30 C 0.2041(4) 0.1273(4) 0.0997(4) 0.0530(14) Uani 1 1 d . 0
H30 H 0.2380 0.1130 0.0478 0.064 Uiso 1 1 calc R 0
C23 C 0.0350(5) 0.0295(5) 0.8662(4) 0.0648(16) Uani 1 1 d . 0
H23A H -0.0337 0.0529 0.8519 0.097 Uiso 1 1 calc R 0
H23B H 0.0750 0.0679 0.9121 0.097 Uiso 1 1 calc R 0
H23C H 0.0325 -0.0299 0.8924 0.097 Uiso 1 1 calc R 0
C28 C 0.0731(5) 0.2079(4) 0.1626(4) 0.0629(16) Uani 1 1 d . 0
H28 H 0.0183 0.2483 0.1550 0.075 Uiso 1 1 calc R 0
C27 C 0.1051(4) 0.1689(4) 0.2507(4) 0.0545(14) Uani 1 1 d . 0
H27 H 0.0721 0.1822 0.3035 0.065 Uiso 1 1 calc R 0
C29 C 0.1238(5) 0.1858(4) 0.0859(4) 0.0644(17) Uani 1 1 d . 0
H29 H 0.1031 0.2107 0.0256 0.077 Uiso 1 1 calc R 0
O1W O 0.9440(3) 0.3116(3) -0.0848(3) 0.0709(12) Uani 1 1 d . 2
O2W O 0.3921(6) 0.0886(5) -0.0524(5) 0.155(3) Uani 1 1 d . 2

loop_
_atom_site_aniso_label
_atom_site_aniso_U_11
_atom_site_aniso_U_22
_atom_site_aniso_U_33
_atom_site_aniso_U_23
_atom_site_aniso_U_13
_atom_site_aniso_U_12
Zn1 0.0391(3) 0.0482(4) 0.0280(3) -0.0058(2) 0.0150(2) -0.0117(3)
O5 0.0406(19) 0.062(2) 0.0283(16) -0.0020(16) 0.0138(14) -0.0095(17)
O3 0.050(2) 0.063(2) 0.0333(17) -0.0122(16) 0.0127(15) -0.0303(19)
O2 0.061(2) 0.077(3) 0.0351(19) -0.0072(18) 0.0252(17) -0.028(2)
C4 0.030(2) 0.045(3) 0.030(2) -0.003(2) 0.0072(19) -0.004(2)
C5 0.030(2) 0.044(3) 0.032(2) 0.002(2) 0.0117(19) -0.005(2)
C3 0.036(3) 0.041(3) 0.024(2) -0.003(2) 0.0109(19) -0.004(2)
C19 0.035(3) 0.046(3) 0.030(2) 0.001(2) 0.013(2) 0.004(2)
C2 0.030(2) 0.038(2) 0.029(2) 0.0039(19) 0.0088(18) -0.003(2)
C8 0.034(3) 0.038(3) 0.021(2) 0.0013(19) 0.0060(19) 0.003(2)
C7 0.030(2) 0.043(3) 0.025(2) -0.0051(19) 0.0034(19) -0.006(2)
N2 0.0309(19) 0.045(2) 0.0251(18) -0.0049(17) 0.0100(16) -0.0057(18)
C17 0.032(3) 0.043(3) 0.036(3) 0.005(2) 0.011(2) 0.008(2)
C1 0.030(2) 0.041(3) 0.034(2) 0.004(2) 0.010(2) -0.004(2)
N1 0.043(2) 0.045(2) 0.046(2) -0.0050(19) 0.024(2) -0.0021(19)
C18 0.033(3) 0.041(3) 0.028(2) -0.003(2) 0.0059(19) -0.002(2)
C16 0.036(3) 0.044(3) 0.030(2) -0.001(2) 0.008(2) -0.001(2)
C6 0.027(2) 0.036(2) 0.022(2) 0.0001(18) 0.0055(17) -0.0002(19)
C13 0.033(2) 0.037(3) 0.035(2) -0.005(2) 0.010(2) -0.006(2)
N3 0.043(2) 0.047(2) 0.032(2) 0.0004(18) 0.0076(18) -0.0087(19)
C15 0.036(3) 0.043(3) 0.030(2) 0.004(2) 0.008(2) 0.003(2)
O4 0.063(2) 0.075(3) 0.041(2) -0.0276(19) 0.0216(18) -0.026(2)
C25 0.042(3) 0.060(3) 0.036(3) 0.006(2) 0.002(2) 0.013(3)
C12 0.043(3) 0.048(3) 0.043(3) -0.006(2) 0.013(2) 0.006(2)
C24 0.040(3) 0.066(4) 0.045(3) -0.005(3) 0.018(2) 0.011(3)
C14 0.034(2) 0.039(2) 0.029(2) -0.005(2) 0.008(2) -0.007(2)
O1 0.045(2) 0.071(2) 0.0366(18) -0.0065(17) 0.0159(16) -0.0298(19)
C20 0.043(3) 0.088(4) 0.036(3) 0.009(3) 0.013(2) 0.022(3)
C26 0.035(3) 0.046(3) 0.038(3) 0.005(2) 0.008(2) 0.001(2)
C10 0.051(3) 0.054(3) 0.072(4) 0.000(3) 0.023(3) 0.011(3)
C22 0.044(3) 0.059(3) 0.035(3) -0.003(2) 0.016(2) 0.004(3)
C21 0.050(3) 0.101(5) 0.033(3) 0.015(3) 0.015(2) 0.022(3)
C11 0.045(3) 0.054(3) 0.069(4) 0.003(3) 0.007(3) 0.007(3)
C9 0.053(3) 0.062(3) 0.054(3) -0.002(3) 0.033(3) 0.000(3)
C30 0.060(4) 0.070(4) 0.030(3) 0.006(3) 0.009(3) -0.009(3)
C23 0.061(4) 0.093(5) 0.045(3) -0.003(3) 0.025(3) 0.006(3)
C28 0.068(4) 0.068(4) 0.050(3) 0.015(3) -0.001(3) 0.009(3)
C27 0.056(3) 0.062(4) 0.046(3) 0.002(3) 0.010(3) 0.007(3)
C29 0.071(4) 0.074(4) 0.044(3) 0.016(3) -0.006(3) -0.001(3)
O1W 0.060(3) 0.082(3) 0.074(3) -0.001(2) 0.019(2) -0.022(2)
O2W 0.178(7) 0.154(6) 0.124(5) 0.013(5) -0.007(5) -0.028(5)

loop_
_atom_type_symbol
_atom_type_description
_atom_type_scat_dispersion_real
_atom_type_scat_dispersion_imag
_atom_type_scat_source
C C 0.0033 0.0016 'International Tables Vol C Tables 4.2.6.8 and 6.1.1.4'
H H 0.0000 0.0000 'International Tables Vol C Tables 4.2.6.8 and 6.1.1.4'
N N 0.0061 0.0033 'International Tables Vol C Tables 4.2.6.8 and 6.1.1.4'
O O 0.0106 0.0060 'International Tables Vol C Tables 4.2.6.8 and 6.1.1.4'
Zn Zn 0.2839 1.4301 'International Tables Vol C Tables 4.2.6.8 and 6.1.1.4'

loop_
_geom_angle_atom_site_label_1
_geom_angle_atom_site_label_2
_geom_angle_atom_site_label_3
_geom_angle
_geom_angle_site_symmetry_1
_geom_angle_site_symmetry_3
O1 Zn1 O4 93.59(14) . 3_655
O1 Zn1 N2 135.81(14) . .
O4 Zn1 N2 130.59(15) 3_655 .
O1 Zn1 N1 102.79(15) . .
O4 Zn1 N1 97.73(16) 3_655 .
N2 Zn1 N1 75.55(15) . .
O1 Zn1 N3 99.02(15) . .
O4 Zn1 N3 99.55(15) 3_655 .
N2 Zn1 N3 75.64(14) . .
N1 Zn1 N3 151.13(15) . .
O3 C4 C5 118.1(4) . .
O3 C4 C3 122.4(4) . .
C5 C4 C3 119.5(4) . .
C6 C5 C4 120.6(4) . .
C6 C5 H5 119.7 . .
C4 C5 H5 119.7 . .
C4 C3 C2 120.2(4) . .
C4 C3 H3 119.9 . .
C2 C3 H3 119.9 . .
C20 C19 C25 116.2(4) . .
C20 C19 C16 121.5(4) . .
C25 C19 C16 122.3(4) . .
C7 C2 C3 119.5(4) . .
C7 C2 C1 120.5(4) . .
C3 C2 C1 120.0(4) . .
O5 C8 O4 124.4(4) . .
O5 C8 C6 119.7(4) . .
O4 C8 C6 115.9(4) . .
C2 C7 C6 120.5(4) . .
C2 C7 H7 119.8 . .
C6 C7 H7 119.8 . .
C18 N2 C14 120.1(4) . .
C18 N2 Zn1 119.8(3) . .
C14 N2 Zn1 120.0(3) . .
C18 C17 C16 119.9(4) . .
C18 C17 H17 120.0 . .
C16 C17 H17 120.0 . .
O2 C1 O1 123.2(4) . .
O2 C1 C2 120.4(4) . .
O1 C1 C2 116.4(4) . .
C13 N1 C9 117.4(4) . .
C13 N1 Zn1 116.5(3) . .
C9 N1 Zn1 126.1(4) . .
N2 C18 C17 121.0(4) . .
N2 C18 C26 114.1(4) . .
C17 C18 C26 124.8(4) . .
C15 C16 C17 117.5(4) . .
C15 C16 C19 121.7(4) . .
C17 C16 C19 120.8(4) . .
C5 C6 C7 119.7(4) . .
C5 C6 C8 121.1(4) . .
C7 C6 C8 119.1(4) . .
N1 C13 C12 122.3(4) . .
N1 C13 C14 114.2(4) . .
C12 C13 C14 123.5(4) . .
C26 N3 C30 118.0(4) . .
C26 N3 Zn1 115.5(3) . .
C30 N3 Zn1 126.5(4) . .
C14 C15 C16 120.6(4) . .
C14 C15 H15 119.7 . .
C16 C15 H15 119.7 . .
C8 O4 Zn1 145.4(3) . 3_655
C24 C25 C19 121.5(5) . .
C24 C25 H25 119.2 . .
C19 C25 H25 119.2 . .
C13 C12 C11 119.1(5) . .
C13 C12 H12 120.5 . .
C11 C12 H12 120.5 . .
C25 C24 C22 121.5(5) . .
C25 C24 H24 119.3 . .
C22 C24 H24 119.3 . .
N2 C14 C15 120.8(4) . .
N2 C14 C13 113.6(4) . .
C15 C14 C13 125.6(4) . .
C1 O1 Zn1 116.1(3) . .
C19 C20 C21 121.7(5) . .
C19 C20 H20 119.1 . .
C21 C20 H20 119.1 . .
N3 C26 C27 122.6(4) . .
N3 C26 C18 114.8(4) . .
C27 C26 C18 122.6(4) . .
C9 C10 C11 118.1(5) . .
C9 C10 H10 120.9 . .
C11 C10 H10 120.9 . .
C21 C22 C24 117.4(5) . .
C21 C22 C23 122.2(5) . .
C24 C22 C23 120.4(5) . .
C22 C21 C20 121.7(5) . .
C22 C21 H21 119.2 . .
C20 C21 H21 119.2 . .
C10 C11 C12 119.4(5) . .
C10 C11 H11 120.3 . .
C12 C11 H11 120.3 . .
N1 C9 C10 123.7(5) . .
N1 C9 H9 118.1 . .
C10 C9 H9 118.1 . .
N3 C30 C29 122.9(5) . .
N3 C30 H30 118.5 . .
C29 C30 H30 118.5 . .
C22 C23 H23A 109.5 . .
C22 C23 H23B 109.5 . .
H23A C23 H23B 109.5 . .
C22 C23 H23C 109.5 . .
H23A C23 H23C 109.5 . .
H23B C23 H23C 109.5 . .
C27 C28 C29 118.8(6) . .
C27 C28 H28 120.6 . .
C29 C28 H28 120.6 . .
C28 C27 C26 118.6(5) . .
C28 C27 H27 120.7 . .
C26 C27 H27 120.7 . .
C30 C29 C28 119.1(5) . .
C30 C29 H29 120.5 . .
C28 C29 H29 120.5 . .

loop_
_geom_bond_atom_site_label_1
_geom_bond_atom_site_label_2
_geom_bond_distance
_geom_bond_site_symmetry_2
Zn1 O1 1.963(3) .
Zn1 O4 1.963(3) 3_655
Zn1 N2 2.056(4) .
Zn1 N1 2.152(4) .
Zn1 N3 2.181(4) .
O5 C8 1.240(5) .
O3 C4 1.359(5) .
O2 C1 1.235(5) .
C4 C5 1.391(6) .
C4 C3 1.392(6) .
C5 C6 1.379(6) .
C5 H5 0.9300 .
C3 C2 1.393(6) .
C3 H3 0.9300 .
C19 C20 1.376(7) .
C19 C25 1.398(7) .
C19 C16 1.485(6) .
C2 C7 1.385(6) .
C2 C1 1.495(6) .
C8 O4 1.250(5) .
C8 C6 1.495(6) .
C7 C6 1.390(6) .
C7 H7 0.9300 .
N2 C18 1.345(6) .
N2 C14 1.350(6) .
C17 C18 1.383(6) .
C17 C16 1.393(6) .
C17 H17 0.9300 .
C1 O1 1.265(5) .
N1 C13 1.345(6) .
N1 C9 1.345(6) .
C18 C26 1.491(6) .
C16 C15 1.393(6) .
C13 C12 1.355(6) .
C13 C14 1.486(6) .
N3 C26 1.332(6) .
N3 C30 1.345(6) .
C15 C14 1.370(6) .
C15 H15 0.9300 .
O4 Zn1 1.963(3) 3_655
C25 C24 1.362(7) .
C25 H25 0.9300 .
C12 C11 1.383(7) .
C12 H12 0.9300 .
C24 C22 1.385(7) .
C24 H24 0.9300 .
C20 C21 1.380(7) .
C20 H20 0.9300 .
C26 C27 1.383(7) .
C10 C9 1.352(7) .
C10 C11 1.373(8) .
C10 H10 0.9300 .
C22 C21 1.356(7) .
C22 C23 1.519(7) .
C21 H21 0.9300 .
C11 H11 0.9300 .
C9 H9 0.9300 .
C30 C29 1.358(8) .
C30 H30 0.9300 .
C23 H23A 0.9600 .
C23 H23B 0.9600 .
C23 H23C 0.9600 .
C28 C27 1.379(7) .
C28 C29 1.382(8) .
C28 H28 0.9300 .
C27 H27 0.9300 .
C29 H29 0.9300 .

loop_
_geom_torsion_atom_site_label_1
_geom_torsion_atom_site_label_2
_geom_torsion_atom_site_label_3
_geom_torsion_atom_site_label_4
_geom_torsion
_geom_torsion_site_symmetry_1
_geom_torsion_site_symmetry_4
O3 C4 C5 C6 -178.5(4) . .
C3 C4 C5 C6 1.7(7) . .
O3 C4 C3 C2 178.1(4) . .
C5 C4 C3 C2 -2.2(7) . .
C4 C3 C2 C7 0.7(7) . .
C4 C3 C2 C1 179.1(4) . .
C3 C2 C7 C6 1.3(7) . .
C1 C2 C7 C6 -177.1(4) . .
O1 Zn1 N2 C18 87.4(4) . .
O4 Zn1 N2 C18 -91.2(4) 3_655 .
N1 Zn1 N2 C18 -179.0(3) . .
N3 Zn1 N2 C18 -0.8(3) . .
O1 Zn1 N2 C14 -95.4(4) . .
O4 Zn1 N2 C14 86.0(4) 3_655 .
N1 Zn1 N2 C14 -1.8(3) . .
N3 Zn1 N2 C14 176.3(3) . .
C7 C2 C1 O2 171.5(5) . .
C3 C2 C1 O2 -6.8(7) . .
C7 C2 C1 O1 -7.8(6) . .
C3 C2 C1 O1 173.9(4) . .
O1 Zn1 N1 C13 134.3(3) . .
O4 Zn1 N1 C13 -130.2(3) 3_655 .
N2 Zn1 N1 C13 -0.2(3) . .
N3 Zn1 N1 C13 -3.8(5) . .
O1 Zn1 N1 C9 -44.9(4) . .
O4 Zn1 N1 C9 50.6(4) 3_655 .
N2 Zn1 N1 C9 -179.4(4) . .
N3 Zn1 N1 C9 176.9(4) . .
C14 N2 C18 C17 0.0(6) . .
Zn1 N2 C18 C17 177.2(3) . .
C14 N2 C18 C26 -177.7(4) . .
Zn1 N2 C18 C26 -0.5(5) . .
C16 C17 C18 N2 -1.4(7) . .
C16 C17 C18 C26 176.0(4) . .
C18 C17 C16 C15 1.7(7) . .
C18 C17 C16 C19 -178.3(4) . .
C20 C19 C16 C15 17.8(7) . .
C25 C19 C16 C15 -161.2(5) . .
C20 C19 C16 C17 -162.2(5) . .
C25 C19 C16 C17 18.8(7) . .
C4 C5 C6 C7 0.2(6) . .
C4 C5 C6 C8 -177.7(4) . .
C2 C7 C6 C5 -1.7(6) . .
C2 C7 C6 C8 176.2(4) . .
O5 C8 C6 C5 4.5(6) . .
O4 C8 C6 C5 -174.1(4) . .
O5 C8 C6 C7 -173.5(4) . .
O4 C8 C6 C7 8.0(6) . .
C9 N1 C13 C12 1.4(7) . .
Zn1 N1 C13 C12 -177.9(3) . .
C9 N1 C13 C14 -178.8(4) . .
Zn1 N1 C13 C14 1.9(5) . .
O1 Zn1 N3 C26 -132.9(3) . .
O4 Zn1 N3 C26 131.8(3) 3_655 .
N2 Zn1 N3 C26 2.2(3) . .
N1 Zn1 N3 C26 5.8(5) . .
O1 Zn1 N3 C30 44.9(4) . .
O4 Zn1 N3 C30 -50.3(4) 3_655 .
N2 Zn1 N3 C30 -180.0(4) . .
N1 Zn1 N3 C30 -176.3(4) . .
C17 C16 C15 C14 -0.7(7) . .
C19 C16 C15 C14 179.3(4) . .
O5 C8 O4 Zn1 16.8(9) . 3_655
C6 C8 O4 Zn1 -164.8(4) . 3_655
C20 C19 C25 C24 -0.6(8) . .
C16 C19 C25 C24 178.5(5) . .
N1 C13 C12 C11 -1.2(7) . .
C14 C13 C12 C11 178.9(4) . .
C19 C25 C24 C22 1.1(9) . .
C18 N2 C14 C15 1.0(6) . .
Zn1 N2 C14 C15 -176.1(3) . .
C18 N2 C14 C13 -179.5(4) . .
Zn1 N2 C14 C13 3.4(5) . .
C16 C15 C14 N2 -0.7(7) . .
C16 C15 C14 C13 179.9(4) . .
N1 C13 C14 N2 -3.3(6) . .
C12 C13 C14 N2 176.5(4) . .
N1 C13 C14 C15 176.1(4) . .
C12 C13 C14 C15 -4.0(7) . .
O2 C1 O1 Zn1 -5.1(6) . .
C2 C1 O1 Zn1 174.2(3) . .
O4 Zn1 O1 C1 -163.2(3) 3_655 .
N2 Zn1 O1 C1 17.8(4) . .
N1 Zn1 O1 C1 -64.5(4) . .
N3 Zn1 O1 C1 96.5(3) . .
C25 C19 C20 C21 0.1(8) . .
C16 C19 C20 C21 -179.0(5) . .
C30 N3 C26 C27 -0.7(7) . .
Zn1 N3 C26 C27 177.4(4) . .
C30 N3 C26 C18 178.9(4) . .
Zn1 N3 C26 C18 -3.1(5) . .
N2 C18 C26 N3 2.4(6) . .
C17 C18 C26 N3 -175.1(4) . .
N2 C18 C26 C27 -178.0(4) . .
C17 C18 C26 C27 4.4(7) . .
C25 C24 C22 C21 -1.1(9) . .
C25 C24 C22 C23 178.7(5) . .
C24 C22 C21 C20 0.7(9) . .
C23 C22 C21 C20 -179.1(6) . .
C19 C20 C21 C22 -0.2(10) . .
C9 C10 C11 C12 -0.8(8) . .
C13 C12 C11 C10 0.9(8) . .
C13 N1 C9 C10 -1.2(8) . .
Zn1 N1 C9 C10 178.0(4) . .
C11 C10 C9 N1 1.0(8) . .
C26 N3 C30 C29 0.4(8) . .
Zn1 N3 C30 C29 -177.4(4) . .
C29 C28 C27 C26 0.5(9) . .
N3 C26 C27 C28 0.2(8) . .
C18 C26 C27 C28 -179.3(5) . .
N3 C30 C29 C28 0.3(9) . .
C27 C28 C29 C30 -0.7(9) . .
